data_4324893
loop_
_publ_author_name
'Tsun-Ren Chen'
'Hsiu-Pen Lee'
'Jhy-Der Chen'

_publ_section_title
;
 Water Attack Umpolung Aromatic Systems To Release Hydrogen
;
_journal_name_full 'Inorganic Chemistry'
_journal_page_first 3645
_journal_page_last 3650
_journal_paper_doi 10.1021/ic1025944
_journal_volume 50
_journal_year 2011
_chemical_formula_moiety 'C44 H31 Cl Ir N2 O2 P'
_chemical_formula_sum 'C44 H31 Cl Ir N2 O2 P'
_chemical_formula_weight 878.33
_space_group_IT_number 14
_symmetry_cell_setting monoclinic
_symmetry_Int_Tables_number 14
_symmetry_space_group_name_Hall '-P 2ybc'
_symmetry_space_group_name_H-M 'P 1 21/c 1'
_atom_sites_solution_hydrogens geom
_atom_sites_solution_primary direct
_atom_sites_solution_secondary difmap
_audit_creation_method SHELXL-97
_cell_angle_alpha 90.00
_cell_angle_beta 107.722(7)
_cell_angle_gamma 90.00
_cell_formula_units_Z 4
_cell_length_a 11.571(4)
_cell_length_b 23.498(9)
_cell_length_c 14.022(5)
_cell_measurement_reflns_used 6255
_cell_measurement_temperature 297(2)
_cell_measurement_theta_max 26.003
_cell_measurement_theta_min 2.863
_cell_volume 3632(2)
_computing_cell_refinement 'Bruker SMART'
_computing_data_collection 'Bruker SMART'
_computing_data_reduction 'Bruker SHELXTL'
_computing_molecular_graphics 'Bruker SHELXTL'
_computing_publication_material 'Bruker SHELXTL'
_computing_structure_refinement 'SHELXL-97 (Sheldrick, 1997)'
_computing_structure_solution 'SHELXS-97 (Sheldrick, 1990)'
_diffrn_ambient_temperature 297(2)
_diffrn_measured_fraction_theta_full 0.992
_diffrn_measured_fraction_theta_max 0.992
_diffrn_measurement_device_type 'CCD area detector'
_diffrn_measurement_method 'phi and omega scans'
_diffrn_radiation_monochromator graphite
_diffrn_radiation_probe x-ray
_diffrn_radiation_type MoK\a
_diffrn_radiation_wavelength 0.71073
_diffrn_reflns_av_R_equivalents 0.0780
_diffrn_reflns_av_sigmaI/netI 0.0550
_diffrn_reflns_limit_h_max 11
_diffrn_reflns_limit_h_min -14
_diffrn_reflns_limit_k_max 29
_diffrn_reflns_limit_k_min -25
_diffrn_reflns_limit_l_max 17
_diffrn_reflns_limit_l_min -13
_diffrn_reflns_number 20441
_diffrn_reflns_theta_full 26.11
_diffrn_reflns_theta_max 26.11
_diffrn_reflns_theta_min 1.75
_diffrn_source 'fine-focus sealed tube'
_exptl_absorpt_coefficient_mu 3.835
_exptl_absorpt_correction_T_max 1.000
_exptl_absorpt_correction_T_min 0.670
_exptl_absorpt_correction_type empirical
_exptl_absorpt_process_details empirical
_exptl_crystal_colour yellow
_exptl_crystal_density_diffrn 1.607
_exptl_crystal_description parallelepiped
_exptl_crystal_F_000 1736
_exptl_crystal_size_max 0.64
_exptl_crystal_size_mid 0.30
_exptl_crystal_size_min 0.26
_refine_diff_density_max 1.159
_refine_diff_density_min -2.581
_refine_diff_density_rms 0.112
_refine_ls_extinction_method none
_refine_ls_goodness_of_fit_ref 1.186
_refine_ls_hydrogen_treatment constr
_refine_ls_matrix_type full
_refine_ls_number_parameters 460
_refine_ls_number_reflns 7180
_refine_ls_number_restraints 0
_refine_ls_restrained_S_all 1.186
_refine_ls_R_factor_all 0.0566
_refine_ls_R_factor_gt 0.0416
_refine_ls_shift/su_max 0.006
_refine_ls_shift/su_mean 0.001
_refine_ls_structure_factor_coef Fsqd
_refine_ls_weighting_details 'calc w=1/[\s^2^(Fo^2^)+(0.0750P)^2^+0.0000P] where P=(Fo^2^+2Fc^2^)/3'
_refine_ls_weighting_scheme calc
_refine_ls_wR_factor_gt 0.1166
_refine_ls_wR_factor_ref 0.1205
_reflns_number_gt 6450
_reflns_number_total 7180
_reflns_threshold_expression >2sigma(I)
_cod_data_source_file ic1025944_si_002_2.cif
_cod_data_source_block 2b
_cod_depositor_comments
;
The following automatic conversions were performed:

'_refine_ls_hydrogen_treatment' value 'constro' was replaced with the
value 'constr' as specified in the replacement file
'src/cod-tools/trunk/data/replacement-values/replacement_values.lst'.

Automatic conversion script
Id: cif_fix_values 5376 2017-05-30 11:51:03Z andrius 
;
_cod_original_cell_volume 3631(2)
_cod_original_sg_symbol_H-M 'P 21/c'
_cod_database_code 4324893

loop_
_symmetry_equiv_pos_as_xyz
'x, y, z'
'-x, y+1/2, -z+1/2'
'-x, -y, -z'
'x, -y-1/2, z-1/2'

loop_
_atom_site_label
_atom_site_type_symbol
_atom_site_fract_x
_atom_site_fract_y
_atom_site_fract_z
_atom_site_U_iso_or_equiv
_atom_site_adp_type
_atom_site_occupancy
_atom_site_symmetry_multiplicity
_atom_site_calc_flag
_atom_site_refinement_flags
Ir Ir 0.386996(16) 0.606519(7) 0.263146(14) 0.03416(10) Uani 1 1 d .
Cl Cl 0.43149(12) 0.64803(5) 0.42430(10) 0.0448(3) Uani 1 1 d .
P P 0.20771(11) 0.66387(5) 0.20852(10) 0.0348(3) Uani 1 1 d .
O1 O 0.4230(4) 0.5894(2) -0.0185(3) 0.0569(10) Uani 1 1 d .
O2 O 0.3698(4) 0.44549(14) 0.3896(3) 0.0494(9) Uani 1 1 d .
N1 N 0.3769(4) 0.57505(18) 0.1242(3) 0.0412(9) Uani 1 1 d .
N2 N 0.3134(4) 0.52913(16) 0.3133(3) 0.0364(9) Uani 1 1 d .
C1 C 0.3402(5) 0.5265(2) 0.0652(4) 0.0485(13) Uani 1 1 d .
C2 C 0.2878(6) 0.4762(3) 0.0783(5) 0.0604(15) Uani 1 1 d .
H2A H 0.2703 0.4683 0.1374 0.073 Uiso 1 1 calc R
C3 C 0.2616(6) 0.4373(3) -0.0004(6) 0.075(2) Uani 1 1 d .
H3A H 0.2264 0.4026 0.0063 0.090 Uiso 1 1 calc R
C4 C 0.2873(7) 0.4497(3) -0.0893(6) 0.0722(19) Uani 1 1 d .
H4A H 0.2656 0.4236 -0.1417 0.087 Uiso 1 1 calc R
C5 C 0.3438(6) 0.4993(3) -0.1013(5) 0.0661(17) Uani 1 1 d .
H5A H 0.3644 0.5068 -0.1592 0.079 Uiso 1 1 calc R
C6 C 0.3675(5) 0.5363(3) -0.0256(5) 0.0569(15) Uani 1 1 d .
C7 C 0.4260(6) 0.6093(2) 0.0724(5) 0.0495(14) Uani 1 1 d .
C8 C 0.4811(5) 0.6606(2) 0.1151(5) 0.0477(13) Uani 1 1 d .
C9 C 0.5358(6) 0.7005(3) 0.0687(6) 0.0674(18) Uani 1 1 d .
H9A H 0.5354 0.6945 0.0030 0.081 Uiso 1 1 calc R
C10 C 0.5898(6) 0.7483(3) 0.1182(7) 0.074(2) Uani 1 1 d .
H10A H 0.6240 0.7752 0.0864 0.089 Uiso 1 1 calc R
C11 C 0.5925(6) 0.7556(3) 0.2164(7) 0.074(2) Uani 1 1 d .
H11A H 0.6305 0.7876 0.2511 0.089 Uiso 1 1 calc R
C12 C 0.5401(5) 0.7168(2) 0.2647(6) 0.0588(17) Uani 1 1 d .
H12A H 0.5455 0.7226 0.3315 0.071 Uiso 1 1 calc R
C13 C 0.4782(5) 0.6682(2) 0.2138(4) 0.0457(12) Uani 1 1 d .
C14 C 0.2069(5) 0.5000(2) 0.3158(4) 0.0399(11) Uani 1 1 d .
C15 C 0.0856(5) 0.5123(2) 0.2798(5) 0.0482(13) Uani 1 1 d .
H15A H 0.0579 0.5460 0.2458 0.058 Uiso 1 1 calc R
C16 C 0.0062(6) 0.4724(3) 0.2964(5) 0.0621(17) Uani 1 1 d .
H16A H -0.0767 0.4796 0.2728 0.075 Uiso 1 1 calc R
C17 C 0.0455(7) 0.4219(3) 0.3470(5) 0.069(2) Uani 1 1 d .
H17A H -0.0111 0.3965 0.3573 0.083 Uiso 1 1 calc R
C18 C 0.1687(7) 0.4086(3) 0.3827(5) 0.0637(18) Uani 1 1 d .
H18A H 0.1969 0.3749 0.4168 0.076 Uiso 1 1 calc R
C19 C 0.2454(6) 0.4485(2) 0.3638(4) 0.0490(13) Uani 1 1 d .
C20 C 0.4040(5) 0.49545(19) 0.3577(4) 0.0414(11) Uani 1 1 d .
C21 C 0.5276(5) 0.5070(2) 0.3663(4) 0.0399(11) Uani 1 1 d .
C22 C 0.6255(5) 0.4717(2) 0.4144(4) 0.0477(13) Uani 1 1 d .
H22A H 0.6120 0.4375 0.4425 0.057 Uiso 1 1 calc R
C23 C 0.7399(5) 0.4877(2) 0.4199(5) 0.0536(14) Uani 1 1 d .
H23A H 0.8054 0.4647 0.4525 0.064 Uiso 1 1 calc R
C24 C 0.7589(5) 0.5386(2) 0.3766(5) 0.0486(13) Uani 1 1 d .
H24A H 0.8374 0.5493 0.3797 0.058 Uiso 1 1 calc R
C25 C 0.6637(5) 0.5733(2) 0.3294(4) 0.0456(12) Uani 1 1 d .
H25A H 0.6793 0.6072 0.3012 0.055 Uiso 1 1 calc R
C26 C 0.5441(4) 0.55970(18) 0.3221(3) 0.0330(9) Uani 1 1 d .
C27 C 0.1129(5) 0.6523(2) 0.0788(4) 0.0418(11) Uani 1 1 d .
C28 C 0.0943(5) 0.5965(2) 0.0474(5) 0.0468(13) Uani 1 1 d .
H28A H 0.1333 0.5675 0.0904 0.056 Uiso 1 1 calc R
C29 C 0.0197(6) 0.5831(3) -0.0457(5) 0.0606(16) Uani 1 1 d .
H29A H 0.0090 0.5451 -0.0654 0.073 Uiso 1 1 calc R
C30 C -0.0382(7) 0.6238(4) -0.1093(5) 0.0697(18) Uani 1 1 d .
H30A H -0.0897 0.6141 -0.1721 0.084 Uiso 1 1 calc R
C31 C -0.0214(7) 0.6802(3) -0.0814(5) 0.0727(19) Uani 1 1 d .
H31A H -0.0608 0.7086 -0.1257 0.087 Uiso 1 1 calc R
C32 C 0.0548(6) 0.6946(3) 0.0134(5) 0.0592(15) Uani 1 1 d .
H32A H 0.0664 0.7326 0.0324 0.071 Uiso 1 1 calc R
C33 C 0.2363(4) 0.7403(2) 0.2155(4) 0.0387(11) Uani 1 1 d .
C34 C 0.2826(5) 0.7674(2) 0.1451(5) 0.0488(13) Uani 1 1 d .
H34A H 0.2963 0.7465 0.0933 0.059 Uiso 1 1 calc R
C35 C 0.3079(5) 0.8254(2) 0.1533(5) 0.0567(15) Uani 1 1 d .
H35A H 0.3354 0.8434 0.1053 0.068 Uiso 1 1 calc R
C36 C 0.2928(6) 0.8558(2) 0.2307(6) 0.0638(17) Uani 1 1 d .
H36A H 0.3135 0.8942 0.2367 0.077 Uiso 1 1 calc R
C37 C 0.2475(6) 0.8309(2) 0.3001(6) 0.0654(18) Uani 1 1 d .
H37A H 0.2344 0.8524 0.3516 0.078 Uiso 1 1 calc R
C38 C 0.2211(5) 0.7728(2) 0.2926(5) 0.0509(13) Uani 1 1 d .
H38A H 0.1926 0.7556 0.3408 0.061 Uiso 1 1 calc R
C39 C 0.0931(5) 0.65907(19) 0.2754(4) 0.0393(11) Uani 1 1 d .
C40 C -0.0278(5) 0.6746(3) 0.2286(5) 0.0532(14) Uani 1 1 d .
H40A H -0.0528 0.6844 0.1611 0.064 Uiso 1 1 calc R
C41 C -0.1100(5) 0.6756(3) 0.2825(6) 0.0623(17) Uani 1 1 d .
H41A H -0.1905 0.6854 0.2509 0.075 Uiso 1 1 calc R
C42 C -0.0730(6) 0.6622(3) 0.3823(6) 0.0607(16) Uani 1 1 d .
H42A H -0.1277 0.6638 0.4190 0.073 Uiso 1 1 calc R
C43 C 0.0435(6) 0.6466(3) 0.4273(5) 0.0586(15) Uani 1 1 d .
H43A H 0.0677 0.6370 0.4948 0.070 Uiso 1 1 calc R
C44 C 0.1265(6) 0.6447(2) 0.3756(5) 0.0510(13) Uani 1 1 d .
H44A H 0.2059 0.6337 0.4081 0.061 Uiso 1 1 calc R

loop_
_atom_site_aniso_label
_atom_site_aniso_U_11
_atom_site_aniso_U_22
_atom_site_aniso_U_33
_atom_site_aniso_U_23
_atom_site_aniso_U_13
_atom_site_aniso_U_12
Ir 0.03915(14) 0.03022(13) 0.03430(15) 0.00254(7) 0.01298(10) 0.00134(7)
Cl 0.0536(7) 0.0405(6) 0.0396(7) -0.0062(5) 0.0135(6) -0.0023(5)
P 0.0395(6) 0.0292(6) 0.0360(7) 0.0014(5) 0.0119(5) 0.0016(5)
O1 0.059(2) 0.072(2) 0.046(2) 0.013(2) 0.025(2) 0.012(2)
O2 0.066(2) 0.0286(17) 0.052(2) 0.0053(16) 0.0167(19) -0.0043(16)
N1 0.042(2) 0.047(2) 0.037(2) 0.0000(19) 0.0165(19) 0.0101(19)
N2 0.043(2) 0.0325(19) 0.039(2) -0.0026(17) 0.0196(18) -0.0081(17)
C1 0.045(3) 0.053(3) 0.046(3) -0.007(3) 0.013(2) 0.009(2)
C2 0.066(4) 0.060(4) 0.059(4) -0.007(3) 0.026(3) 0.003(3)
C3 0.071(4) 0.072(4) 0.084(6) -0.025(4) 0.025(4) -0.008(3)
C4 0.073(4) 0.075(5) 0.070(5) -0.023(4) 0.024(4) 0.007(4)
C5 0.059(4) 0.084(5) 0.055(4) -0.008(3) 0.017(3) 0.013(3)
C6 0.047(3) 0.078(4) 0.047(4) -0.001(3) 0.016(3) 0.015(3)
C7 0.049(3) 0.056(3) 0.045(4) 0.016(2) 0.018(3) 0.016(2)
C8 0.045(3) 0.047(3) 0.052(3) 0.013(3) 0.016(3) 0.010(2)
C9 0.065(4) 0.083(5) 0.063(4) 0.025(4) 0.033(3) 0.014(4)
C10 0.061(4) 0.077(5) 0.085(6) 0.032(4) 0.023(4) 0.002(4)
C11 0.058(4) 0.046(4) 0.114(7) 0.015(4) 0.021(4) -0.003(3)
C12 0.046(3) 0.043(3) 0.083(5) 0.021(3) 0.013(3) -0.005(2)
C13 0.039(2) 0.047(3) 0.053(3) 0.018(2) 0.017(2) 0.005(2)
C14 0.052(3) 0.034(2) 0.038(3) -0.009(2) 0.021(2) -0.011(2)
C15 0.053(3) 0.039(3) 0.058(4) -0.008(2) 0.025(3) -0.008(2)
C16 0.060(4) 0.065(4) 0.073(5) -0.018(3) 0.038(3) -0.020(3)
C17 0.082(5) 0.070(4) 0.068(5) -0.013(4) 0.039(4) -0.037(4)
C18 0.096(5) 0.049(3) 0.054(4) -0.003(3) 0.034(4) -0.028(3)
C19 0.077(4) 0.036(3) 0.041(3) -0.003(2) 0.029(3) -0.013(3)
C20 0.064(3) 0.027(2) 0.034(3) 0.0010(19) 0.017(2) -0.002(2)
C21 0.051(3) 0.032(2) 0.037(3) 0.000(2) 0.013(2) 0.006(2)
C22 0.061(3) 0.032(2) 0.049(3) -0.001(2) 0.015(3) 0.009(2)
C23 0.050(3) 0.047(3) 0.057(4) -0.007(3) 0.005(3) 0.017(2)
C24 0.046(3) 0.048(3) 0.052(3) -0.009(3) 0.016(3) 0.004(2)
C25 0.046(3) 0.045(3) 0.047(3) -0.004(2) 0.015(2) -0.004(2)
C26 0.038(2) 0.028(2) 0.029(2) -0.0015(18) 0.0059(19) -0.0006(18)
C27 0.045(3) 0.046(3) 0.033(3) 0.000(2) 0.010(2) -0.001(2)
C28 0.046(3) 0.040(3) 0.057(4) -0.009(2) 0.019(3) 0.001(2)
C29 0.064(4) 0.058(4) 0.056(4) -0.017(3) 0.013(3) -0.006(3)
C30 0.075(4) 0.086(5) 0.041(4) -0.017(4) 0.007(3) -0.012(4)
C31 0.075(4) 0.087(5) 0.046(4) 0.014(4) 0.005(3) 0.008(4)
C32 0.069(4) 0.050(3) 0.052(4) 0.003(3) 0.009(3) -0.004(3)
C33 0.038(2) 0.038(2) 0.040(3) 0.007(2) 0.012(2) 0.003(2)
C34 0.061(3) 0.035(3) 0.055(4) 0.007(2) 0.024(3) 0.005(2)
C35 0.058(3) 0.039(3) 0.071(4) 0.014(3) 0.017(3) -0.002(2)
C36 0.073(4) 0.033(3) 0.079(5) 0.004(3) 0.013(4) -0.011(3)
C37 0.078(4) 0.042(3) 0.079(5) -0.017(3) 0.029(4) -0.004(3)
C38 0.059(3) 0.041(3) 0.055(4) -0.008(3) 0.022(3) -0.009(2)
C39 0.047(3) 0.027(2) 0.045(3) -0.003(2) 0.016(2) 0.0046(19)
C40 0.045(3) 0.057(3) 0.055(4) -0.003(3) 0.012(3) 0.002(3)
C41 0.046(3) 0.063(4) 0.081(5) -0.004(3) 0.022(3) -0.006(3)
C42 0.064(4) 0.055(3) 0.079(5) -0.006(3) 0.045(4) -0.008(3)
C43 0.075(4) 0.055(3) 0.058(4) 0.000(3) 0.038(3) -0.004(3)
C44 0.058(3) 0.049(3) 0.048(4) 0.000(3) 0.020(3) -0.002(3)

loop_
_atom_type_symbol
_atom_type_description
_atom_type_scat_dispersion_real
_atom_type_scat_dispersion_imag
_atom_type_scat_source
C C 0.0033 0.0016 'International Tables Vol C Tables 4.2.6.8 and 6.1.1.4'
H H 0.0000 0.0000 'International Tables Vol C Tables 4.2.6.8 and 6.1.1.4'
N N 0.0061 0.0033 'International Tables Vol C Tables 4.2.6.8 and 6.1.1.4'
O O 0.0106 0.0060 'International Tables Vol C Tables 4.2.6.8 and 6.1.1.4'
P P 0.1023 0.0942 'International Tables Vol C Tables 4.2.6.8 and 6.1.1.4'
Cl Cl 0.1484 0.1585 'International Tables Vol C Tables 4.2.6.8 and 6.1.1.4'
Ir Ir -1.4442 7.9887 'International Tables Vol C Tables 4.2.6.8 and 6.1.1.4'

loop_
_geom_angle_atom_site_label_1
_geom_angle_atom_site_label_2
_geom_angle_atom_site_label_3
_geom_angle
C13 Ir N1 79.6(2)
C13 Ir C26 91.76(19)
N1 Ir C26 88.67(17)
C13 Ir N2 169.67(18)
N1 Ir N2 95.11(16)
C26 Ir N2 79.17(16)
C13 Ir Cl 92.66(18)
N1 Ir Cl 170.42(12)
C26 Ir Cl 85.91(13)
N2 Ir Cl 91.62(11)
C13 Ir P 88.80(15)
N1 Ir P 96.05(12)
C26 Ir P 175.27(13)
N2 Ir P 100.64(11)
Cl Ir P 89.37(5)
C33 P C27 104.0(2)
C33 P C39 100.3(2)
C27 P C39 100.9(2)
C33 P Ir 114.32(16)
C27 P Ir 115.57(17)
C39 P Ir 119.28(17)
C7 O1 C6 104.8(4)
C20 O2 C19 104.8(4)
C7 N1 C1 106.1(5)
C7 N1 Ir 113.1(4)
C1 N1 Ir 140.8(4)
C20 N2 C14 105.8(4)
C20 N2 Ir 108.6(3)
C14 N2 Ir 145.6(3)
C2 C1 N1 134.0(5)
C2 C1 C6 119.4(6)
N1 C1 C6 106.6(5)
C1 C2 C3 117.3(6)
C1 C2 H2A 121.3
C3 C2 H2A 121.3
C2 C3 C4 121.1(7)
C2 C3 H3A 119.5
C4 C3 H3A 119.5
C5 C4 C3 121.6(7)
C5 C4 H4A 119.2
C3 C4 H4A 119.2
C6 C5 C4 116.5(7)
C6 C5 H5A 121.7
C4 C5 H5A 121.7
C5 C6 O1 128.2(6)
C5 C6 C1 123.9(7)
O1 C6 C1 107.8(5)
N1 C7 O1 114.7(5)
N1 C7 C8 120.2(6)
O1 C7 C8 125.1(5)
C9 C8 C13 121.5(6)
C9 C8 C7 126.0(6)
C13 C8 C7 112.5(5)
C10 C9 C8 121.1(7)
C10 C9 H9A 119.5
C8 C9 H9A 119.5
C9 C10 C11 118.5(7)
C9 C10 H10A 120.7
C11 C10 H10A 120.7
C10 C11 C12 121.8(7)
C10 C11 H11A 119.1
C12 C11 H11A 119.1
C11 C12 C13 121.0(7)
C11 C12 H12A 119.5
C13 C12 H12A 119.5
C8 C13 C12 115.9(5)
C8 C13 Ir 114.5(4)
C12 C13 Ir 129.6(5)
C15 C14 C19 120.2(5)
C15 C14 N2 133.6(5)
C19 C14 N2 106.2(5)
C14 C15 C16 117.0(6)
C14 C15 H15A 121.5
C16 C15 H15A 121.5
C15 C16 C17 122.4(6)
C15 C16 H16A 118.8
C17 C16 H16A 118.8
C16 C17 C18 121.1(6)
C16 C17 H17A 119.4
C18 C17 H17A 119.4
C19 C18 C17 115.3(7)
C19 C18 H18A 122.4
C17 C18 H18A 122.4
C18 C19 O2 127.0(6)
C18 C19 C14 123.9(6)
O2 C19 C14 109.1(4)
N2 C20 O2 114.1(5)
N2 C20 C21 124.2(4)
O2 C20 C21 121.5(5)
C22 C21 C26 122.0(5)
C22 C21 C20 124.8(5)
C26 C21 C20 113.2(4)
C23 C22 C21 119.7(5)
C23 C22 H22A 120.2
C21 C22 H22A 120.2
C22 C23 C24 119.7(5)
C22 C23 H23A 120.1
C24 C23 H23A 120.1
C25 C24 C23 120.9(5)
C25 C24 H24A 119.6
C23 C24 H24A 119.6
C24 C25 C26 122.3(5)
C24 C25 H25A 118.9
C26 C25 H25A 118.9
C25 C26 C21 115.5(4)
C25 C26 Ir 129.7(4)
C21 C26 Ir 114.7(3)
C28 C27 C32 118.3(5)
C28 C27 P 116.4(4)
C32 C27 P 125.1(4)
C29 C28 C27 121.1(6)
C29 C28 H28A 119.4
C27 C28 H28A 119.4
C30 C29 C28 120.9(6)
C30 C29 H29A 119.6
C28 C29 H29A 119.6
C29 C30 C31 120.0(7)
C29 C30 H30A 120.0
C31 C30 H30A 120.0
C30 C31 C32 119.8(7)
C30 C31 H31A 120.1
C32 C31 H31A 120.1
C27 C32 C31 119.8(6)
C27 C32 H32A 120.1
C31 C32 H32A 120.1
C38 C33 C34 117.8(5)
C38 C33 P 121.5(4)
C34 C33 P 120.5(4)
C35 C34 C33 119.9(6)
C35 C34 H34A 120.0
C33 C34 H34A 120.0
C36 C35 C34 120.6(6)
C36 C35 H35A 119.7
C34 C35 H35A 119.7
C35 C36 C37 121.0(6)
C35 C36 H36A 119.5
C37 C36 H36A 119.5
C36 C37 C38 119.1(6)
C36 C37 H37A 120.5
C38 C37 H37A 120.5
C33 C38 C37 121.6(6)
C33 C38 H38A 119.2
C37 C38 H38A 119.2
C44 C39 C40 118.1(5)
C44 C39 P 120.7(4)
C40 C39 P 121.0(4)
C41 C40 C39 120.2(6)
C41 C40 H40A 119.9
C39 C40 H40A 119.9
C42 C41 C40 120.1(6)
C42 C41 H41A 120.0
C40 C41 H41A 120.0
C43 C42 C41 119.7(6)
C43 C42 H42A 120.1
C41 C42 H42A 120.1
C42 C43 C44 121.4(7)
C42 C43 H43A 119.3
C44 C43 H43A 119.3
C43 C44 C39 120.4(6)
C43 C44 H44A 119.8
C39 C44 H44A 119.8

loop_
_geom_bond_atom_site_label_1
_geom_bond_atom_site_label_2
_geom_bond_distance
Ir C13 2.034(5)
Ir N1 2.054(4)
Ir C26 2.069(5)
Ir N2 2.211(4)
Ir Cl 2.3693(15)
Ir P 2.3956(14)
P C33 1.825(5)
P C27 1.836(6)
P C39 1.846(5)
O1 C7 1.349(8)
O1 C6 1.393(8)
O2 C20 1.357(6)
O2 C19 1.375(7)
N1 C7 1.322(7)
N1 C1 1.398(7)
N2 C20 1.309(7)
N2 C14 1.420(6)
C1 C2 1.365(8)
C1 C6 1.421(8)
C2 C3 1.394(9)
C2 H2A 0.9300
C3 C4 1.398(11)
C3 H3A 0.9300
C4 C5 1.372(10)
C4 H4A 0.9300
C5 C6 1.335(9)
C5 H5A 0.9300
C7 C8 1.410(8)
C8 C9 1.398(8)
C8 C13 1.406(8)
C9 C10 1.366(11)
C9 H9A 0.9300
C10 C11 1.378(11)
C10 H10A 0.9300
C11 C12 1.381(9)
C11 H11A 0.9300
C12 C13 1.419(8)
C12 H12A 0.9300
C14 C15 1.370(8)
C14 C19 1.391(8)
C15 C16 1.381(7)
C15 H15A 0.9300
C16 C17 1.385(10)
C16 H16A 0.9300
C17 C18 1.395(11)
C17 H17A 0.9300
C18 C19 1.371(8)
C18 H18A 0.9300
C20 C21 1.425(7)
C21 C22 1.400(7)
C21 C26 1.423(7)
C22 C23 1.356(8)
C22 H22A 0.9300
C23 C24 1.388(8)
C23 H23A 0.9300
C24 C25 1.369(8)
C24 H24A 0.9300
C25 C26 1.393(7)
C25 H25A 0.9300
C27 C28 1.379(7)
C27 C32 1.381(8)
C28 C29 1.365(9)
C28 H28A 0.9300
C29 C30 1.340(11)
C29 H29A 0.9300
C30 C31 1.378(11)
C30 H30A 0.9300
C31 C32 1.395(9)
C31 H31A 0.9300
C32 H32A 0.9300
C33 C38 1.378(8)
C33 C34 1.409(7)
C34 C35 1.391(7)
C34 H34A 0.9300
C35 C36 1.354(10)
C35 H35A 0.9300
C36 C37 1.370(10)
C36 H36A 0.9300
C37 C38 1.396(8)
C37 H37A 0.9300
C38 H38A 0.9300
C39 C44 1.380(8)
C39 C40 1.401(8)
C40 C41 1.383(8)
C40 H40A 0.9300
C41 C42 1.370(10)
C41 H41A 0.9300
C42 C43 1.353(10)
C42 H42A 0.9300
C43 C44 1.370(8)
C43 H43A 0.9300
C44 H44A 0.9300
